data_1560063
loop_
_publ_author_name
'Rajkumar, Madhu'
'Desiraju, Gautam R.'

_publ_section_title
;
 Quaternary and quinary molecular solids based on structural inequivalence
 and combinatorial approaches: 2-nitroresorcinol and
 4,6-dichlororesorcinol
;
_journal_issue 2
_journal_name_full IUCrJ
_journal_page_first 178
_journal_page_last 185
_journal_paper_doi 10.1107/S2052252520016589
_journal_volume 8
_journal_year 2021
_chemical_formula_sum 'C40 H38 N6 O8 S2'
_chemical_formula_weight 794.88
_space_group_crystal_system triclinic
_space_group_IT_number 2
_space_group_name_Hall '-P 1'
_space_group_name_H-M_alt 'P -1'
_atom_sites_solution_hydrogens geom
_audit_creation_method SHELXL-2018/3
_cell_angle_alpha 83.832(7)
_cell_angle_beta 89.887(7)
_cell_angle_gamma 88.173(7)
_cell_formula_units_Z 1
_cell_length_a 7.514(3)
_cell_length_b 9.272(3)
_cell_length_c 13.852(5)
_cell_measurement_reflns_used 6283
_cell_measurement_temperature 150(2)
_cell_measurement_theta_max 27.8
_cell_measurement_theta_min 3.1
_cell_volume 959.0(6)
_computing_structure_refinement 'SHELXL-2018/3 (Sheldrick, 2018)'
_diffrn_ambient_temperature 150(2)
_diffrn_measured_fraction_theta_full 0.997
_diffrn_measured_fraction_theta_max 0.997
_diffrn_measurement_device_type 'Rigaku Mercury375R (2x2 bin mode)'
_diffrn_measurement_method 'profile data from \w-scans'
_diffrn_radiation_type MoK\a
_diffrn_radiation_wavelength 0.71075
_diffrn_reflns_av_R_equivalents 0.0603
_diffrn_reflns_av_unetI/netI 0.0787
_diffrn_reflns_Laue_measured_fraction_full 0.997
_diffrn_reflns_Laue_measured_fraction_max 0.997
_diffrn_reflns_limit_h_max 8
_diffrn_reflns_limit_h_min -8
_diffrn_reflns_limit_k_max 11
_diffrn_reflns_limit_k_min -11
_diffrn_reflns_limit_l_max 16
_diffrn_reflns_limit_l_min -16
_diffrn_reflns_number 7607
_diffrn_reflns_point_group_measured_fraction_full 0.997
_diffrn_reflns_point_group_measured_fraction_max 0.997
_diffrn_reflns_theta_full 24.994
_diffrn_reflns_theta_max 24.994
_diffrn_reflns_theta_min 3.088
_diffrn_source 'Sealed Tube'
_exptl_absorpt_coefficient_mu 0.201
_exptl_absorpt_correction_T_max 1.000
_exptl_absorpt_correction_T_min 0.680
_exptl_absorpt_correction_type multi-scan
_exptl_absorpt_process_details 'Jacobson, R. (1998) Private communication'
_exptl_crystal_colour Yellow
_exptl_crystal_density_diffrn 1.376
_exptl_crystal_description Block
_exptl_crystal_F_000 416
_exptl_crystal_size_max 0.200
_exptl_crystal_size_mid 0.200
_exptl_crystal_size_min 0.200
_refine_diff_density_max 0.333
_refine_diff_density_min -0.257
_refine_diff_density_rms 0.067
_refine_ls_extinction_method none
_refine_ls_goodness_of_fit_ref 1.108
_refine_ls_hydrogen_treatment constr
_refine_ls_matrix_type full
_refine_ls_number_parameters 255
_refine_ls_number_reflns 3352
_refine_ls_number_restraints 0
_refine_ls_restrained_S_all 1.108
_refine_ls_R_factor_all 0.1301
_refine_ls_R_factor_gt 0.0784
_refine_ls_shift/su_max 0.000
_refine_ls_shift/su_mean 0.000
_refine_ls_structure_factor_coef Fsqd
_refine_ls_weighting_details 'w=1/[\s^2^(Fo^2^)+(0.0844P)^2^+1.4085P] where P=(Fo^2^+2Fc^2^)/3'
_refine_ls_weighting_scheme calc
_refine_ls_wR_factor_gt 0.2175
_refine_ls_wR_factor_ref 0.2416
_reflns_Friedel_coverage 0.000
_reflns_number_gt 1949
_reflns_number_total 3352
_reflns_threshold_expression 'I > 2\s(I)'
_cod_data_source_file yc5029.cif
_cod_data_source_block 23NRES-TMP-22TBP-DPE-II
_cod_depositor_comments
;
The following automatic conversions were performed:

data item '_exptl_absorpt_correction_type' value 'Multi-scan' was
changed to 'multi-scan' in accordance with the
/home/data/users/saulius/crontab/automatic-downloads/rss-feeds/IUCr/lib/dictionaries/cif_core.dic
dictionary named 'cif_core.dic' version 2.4.2 last updated on
2011-04-26.

Automatic conversion script
Id: cif_fix_values 7556 2019-12-06 15:28:31Z antanas 

 Adding full bibliography for 1560041--1560072.cif.
;
_cod_original_cell_volume 958.9(6)
_cod_database_code 1560063
_shelx_shelxl_version_number 2018/3
_shelx_space_group_comment
;
The symmetry employed for this shelxl refinement is uniquely defined
by the following loop, which should always be used as a source of
symmetry information in preference to the above space-group names.
They are only intended as comments.
;
_shelx_estimated_absorpt_t_min 0.961
_shelx_estimated_absorpt_t_max 0.961

loop_
_space_group_symop_operation_xyz
'x, y, z'
'-x, -y, -z'

loop_
_atom_site_label
_atom_site_type_symbol
_atom_site_fract_x
_atom_site_fract_y
_atom_site_fract_z
_atom_site_U_iso_or_equiv
_atom_site_adp_type
_atom_site_occupancy
_atom_site_site_symmetry_order
_atom_site_calc_flag
_atom_site_refinement_flags_posn
_atom_site_refinement_flags_adp
_atom_site_refinement_flags_occupancy
_atom_site_disorder_assembly
_atom_site_disorder_group
S1 S 0.4549(3) 0.6806(2) 0.88675(13) 0.0855(7) Uani 1 1 d . . . . .
C15 C 0.4254(7) 0.6582(6) 1.0729(4) 0.0545(14) Uani 1 1 d . . . . .
H15 H 0.425706 0.623078 1.138384 0.065 Uiso 1 1 calc R U . . .
C16 C 0.4711(7) 0.5761(6) 0.9965(4) 0.0583(15) Uani 1 1 d . . . . .
C13 C 0.3899(9) 0.8278(8) 0.9397(6) 0.081(2) Uani 1 1 d . . . . .
H13 H 0.364003 0.918041 0.905753 0.098 Uiso 1 1 calc R U . . .
C14 C 0.3795(9) 0.8009(8) 1.0358(5) 0.0769(19) Uani 1 1 d . . . . .
H14 H 0.344279 0.871635 1.075361 0.092 Uiso 1 1 calc R U . . .
O3 O 0.1468(4) -0.1418(4) 0.6242(3) 0.0510(10) Uani 1 1 d . . . . .
H3 H 0.238364 -0.185294 0.610227 0.076 Uiso 1 1 calc R U . . .
O4 O -0.0720(4) 0.2514(4) 0.7796(3) 0.0543(10) Uani 1 1 d . . . . .
H4 H -0.040830 0.318842 0.808677 0.081 Uiso 1 1 calc R U . . .
C1 C 0.0477(6) 0.0608(5) 0.6999(3) 0.0362(11) Uani 1 1 d . . . . .
N3 N 0.9876(5) 0.5835(4) 0.0751(3) 0.0428(10) Uani 1 1 d . . . . .
N2 N -0.1354(5) 0.0268(5) 0.6766(3) 0.0440(10) Uani 1 1 d . . . . .
C18 C 0.9620(6) 0.6439(5) -0.0153(4) 0.0408(12) Uani 1 1 d . . . . .
N1 N 0.4509(6) 0.7004(5) 0.5911(3) 0.0479(11) Uani 1 1 d . . . . .
C2 C 0.0739(6) 0.1778(5) 0.7507(3) 0.0395(11) Uani 1 1 d . . . . .
C6 C 0.1882(6) -0.0274(5) 0.6701(3) 0.0366(11) Uani 1 1 d . . . . .
C5 C 0.3599(6) 0.0104(5) 0.6911(4) 0.0442(12) Uani 1 1 d . . . . .
H5 H 0.456960 -0.045350 0.673056 0.053 Uiso 1 1 calc R U . . .
C4 C 0.3861(7) 0.1311(6) 0.7388(4) 0.0506(14) Uani 1 1 d . . . . .
H4A H 0.501912 0.157644 0.750217 0.061 Uiso 1 1 calc R U . . .
O2 O -0.2137(6) -0.0569(5) 0.7317(4) 0.0940(17) Uani 1 1 d . . . . .
C11 C 0.7723(6) 0.5568(5) 0.5507(3) 0.0409(12) Uani 1 1 d . . . . .
C3 C 0.2470(7) 0.2132(6) 0.7700(4) 0.0518(14) Uani 1 1 d . . . . .
H3A H 0.268661 0.292136 0.803900 0.062 Uiso 1 1 calc R U . . .
C12 C 0.9351(7) 0.4761(5) 0.5277(3) 0.0453(13) Uani 1 1 d . . . . .
H12 H 0.946805 0.380556 0.555795 0.054 Uiso 1 1 calc R U . . .
C19 C 1.0264(7) 0.4402(5) 0.0923(4) 0.0428(12) Uani 1 1 d . . . . .
C9 C 0.6427(7) 0.4898(6) 0.6081(4) 0.0469(13) Uani 1 1 d . . . . .
H9 H 0.660616 0.394042 0.634719 0.056 Uiso 1 1 calc R U . . .
C10 C 0.7351(7) 0.6995(5) 0.5149(4) 0.0513(14) Uani 1 1 d . . . . .
H10 H 0.817659 0.750957 0.475983 0.062 Uiso 1 1 calc R U . . .
C7 C 0.4856(7) 0.5644(6) 0.6265(4) 0.0474(13) Uani 1 1 d . . . . .
H7 H 0.400498 0.516437 0.665582 0.057 Uiso 1 1 calc R U . . .
C8 C 0.5765(8) 0.7649(6) 0.5369(4) 0.0559(15) Uani 1 1 d . . . . .
H8 H 0.555588 0.861222 0.512101 0.067 Uiso 1 1 calc R U . . .
O1 O -0.2028(6) 0.0918(6) 0.6056(3) 0.0919(16) Uani 1 1 d . . . . .
C20 C 1.0497(10) 0.3791(7) 0.1961(4) 0.0716(18) Uani 1 1 d . . . . .
H20A H 1.000226 0.446456 0.237670 0.107 Uiso 1 1 calc R U . . .
H20B H 1.174221 0.362521 0.210112 0.107 Uiso 1 1 calc R U . . .
H20C H 0.989615 0.288945 0.207179 0.107 Uiso 1 1 calc R U . . .
C17 C 0.9163(8) 0.8033(5) -0.0295(4) 0.0583(15) Uani 1 1 d . . . . .
H17A H 0.793654 0.817900 -0.048497 0.088 Uiso 1 1 calc R U . . .
H17B H 0.990700 0.849492 -0.079238 0.088 Uiso 1 1 calc R U . . .
H17C H 0.935095 0.844578 0.030181 0.088 Uiso 1 1 calc R U . . .

loop_
_atom_site_aniso_label
_atom_site_aniso_U_11
_atom_site_aniso_U_22
_atom_site_aniso_U_33
_atom_site_aniso_U_23
_atom_site_aniso_U_13
_atom_site_aniso_U_12
S1 0.0954(15) 0.0959(14) 0.0646(11) -0.0031(10) 0.0010(10) -0.0098(11)
C15 0.047(3) 0.058(4) 0.061(4) -0.014(3) -0.004(3) -0.010(3)
C16 0.043(3) 0.078(4) 0.055(3) -0.007(3) -0.005(3) -0.020(3)
C13 0.074(5) 0.077(5) 0.093(6) -0.003(4) -0.005(4) -0.010(4)
C14 0.067(4) 0.095(5) 0.073(5) -0.023(4) -0.007(4) -0.015(4)
O3 0.038(2) 0.048(2) 0.071(2) -0.0297(19) 0.0033(17) 0.0091(16)
O4 0.044(2) 0.057(2) 0.066(2) -0.0306(19) 0.0009(18) 0.0142(17)
C1 0.030(2) 0.041(3) 0.037(3) -0.006(2) 0.001(2) 0.005(2)
N3 0.049(3) 0.037(2) 0.044(2) -0.0134(19) 0.0019(19) 0.0031(19)
N2 0.035(2) 0.048(3) 0.050(3) -0.013(2) -0.003(2) 0.013(2)
C18 0.040(3) 0.034(3) 0.049(3) -0.010(2) -0.002(2) 0.003(2)
N1 0.047(3) 0.049(3) 0.050(3) -0.014(2) 0.010(2) 0.007(2)
C2 0.039(3) 0.040(3) 0.041(3) -0.013(2) 0.000(2) 0.007(2)
C6 0.038(3) 0.038(3) 0.035(3) -0.010(2) 0.003(2) 0.001(2)
C5 0.034(3) 0.046(3) 0.054(3) -0.013(2) 0.005(2) 0.010(2)
C4 0.036(3) 0.062(3) 0.057(3) -0.016(3) 0.004(2) -0.004(3)
O2 0.043(3) 0.093(3) 0.133(4) 0.048(3) -0.004(3) -0.013(2)
C11 0.044(3) 0.044(3) 0.034(3) -0.010(2) 0.003(2) 0.009(2)
C3 0.049(3) 0.052(3) 0.058(3) -0.025(3) -0.002(3) -0.005(3)
C12 0.046(3) 0.039(3) 0.048(3) 0.000(2) 0.002(2) 0.012(2)
C19 0.043(3) 0.041(3) 0.046(3) -0.009(2) -0.001(2) 0.001(2)
C9 0.048(3) 0.044(3) 0.048(3) -0.003(2) 0.003(2) 0.010(2)
C10 0.051(3) 0.041(3) 0.060(3) -0.003(3) 0.019(3) 0.012(2)
C7 0.045(3) 0.050(3) 0.048(3) -0.009(3) 0.005(2) 0.003(2)
C8 0.063(4) 0.042(3) 0.061(4) -0.007(3) 0.015(3) 0.021(3)
O1 0.061(3) 0.146(5) 0.063(3) 0.018(3) -0.024(2) -0.013(3)
C20 0.098(5) 0.059(4) 0.056(4) -0.004(3) -0.002(3) 0.010(3)
C17 0.067(4) 0.037(3) 0.072(4) -0.014(3) -0.013(3) 0.007(3)

loop_
_atom_type_symbol
_atom_type_description
_atom_type_scat_dispersion_real
_atom_type_scat_dispersion_imag
_atom_type_scat_source
C C 0.0033 0.0016 'International Tables Vol C Tables 4.2.6.8 and 6.1.1.4'
H H 0.0000 0.0000 'International Tables Vol C Tables 4.2.6.8 and 6.1.1.4'
N N 0.0061 0.0033 'International Tables Vol C Tables 4.2.6.8 and 6.1.1.4'
O O 0.0106 0.0060 'International Tables Vol C Tables 4.2.6.8 and 6.1.1.4'
S S 0.1246 0.1234 'International Tables Vol C Tables 4.2.6.8 and 6.1.1.4'

loop_
_geom_angle_atom_site_label_1
_geom_angle_atom_site_label_2
_geom_angle_atom_site_label_3
_geom_angle
_geom_angle_site_symmetry_1
_geom_angle_site_symmetry_3
_geom_angle_publ_flag
C13 S1 C16 92.0(3) . . ?
C14 C15 C16 109.9(6) . . ?
C15 C16 C16 127.6(7) . 2_667 ?
C15 C16 S1 110.8(5) . . ?
C16 C16 S1 121.6(6) 2_667 . ?
C14 C13 S1 112.4(6) . . ?
C13 C14 C15 114.9(7) . . ?
C2 C1 C6 122.8(4) . . ?
C2 C1 N2 118.3(4) . . ?
C6 C1 N2 118.9(4) . . ?
C18 N3 C19 119.9(4) . . ?
O2 N2 O1 123.3(5) . . ?
O2 N2 C1 118.9(4) . . ?
O1 N2 C1 117.7(5) . . ?
N3 C18 C19 120.3(4) . 2_765 ?
N3 C18 C17 117.4(4) . . ?
C19 C18 C17 122.3(5) 2_765 . ?
C7 N1 C8 116.4(4) . . ?
O4 C2 C1 117.8(4) . . ?
O4 C2 C3 123.8(4) . . ?
C1 C2 C3 118.4(4) . . ?
O3 C6 C5 125.0(4) . . ?
O3 C6 C1 117.7(4) . . ?
C5 C6 C1 117.3(4) . . ?
C4 C5 C6 119.7(4) . . ?
C3 C4 C5 122.1(5) . . ?
C9 C11 C10 116.0(4) . . ?
C9 C11 C12 120.4(4) . . ?
C10 C11 C12 123.6(4) . . ?
C4 C3 C2 119.6(5) . . ?
C12 C12 C11 126.9(6) 2_766 . ?
N3 C19 C18 119.8(4) . 2_765 ?
N3 C19 C20 117.0(4) . . ?
C18 C19 C20 123.2(5) 2_765 . ?
C11 C9 C7 120.3(5) . . ?
C8 C10 C11 119.8(5) . . ?
N1 C7 C9 123.1(5) . . ?
N1 C8 C10 124.4(5) . . ?

loop_
_geom_bond_atom_site_label_1
_geom_bond_atom_site_label_2
_geom_bond_distance
_geom_bond_site_symmetry_2
_geom_bond_publ_flag
S1 C13 1.676(8) . ?
S1 C16 1.716(6) . ?
C15 C14 1.400(9) . ?
C15 C16 1.405(8) . ?
C16 C16 1.456(12) 2_667 ?
C13 C14 1.330(9) . ?
O3 C6 1.339(5) . ?
O4 C2 1.356(5) . ?
C1 C2 1.374(6) . ?
C1 C6 1.404(6) . ?
C1 N2 1.465(6) . ?
N3 C18 1.328(6) . ?
N3 C19 1.347(6) . ?
N2 O2 1.196(5) . ?
N2 O1 1.201(6) . ?
C18 C19 1.388(7) 2_765 ?
C18 C17 1.499(7) . ?
N1 C7 1.321(6) . ?
N1 C8 1.322(7) . ?
C2 C3 1.385(7) . ?
C6 C5 1.387(7) . ?
C5 C4 1.379(7) . ?
C4 C3 1.369(7) . ?
C11 C9 1.377(7) . ?
C11 C10 1.382(7) . ?
C11 C12 1.466(6) . ?
C12 C12 1.299(9) 2_766 ?
C19 C20 1.497(7) . ?
C9 C7 1.386(7) . ?
C10 C8 1.369(7) . ?
